data_2235928
loop_
_publ_author_name
'Saphu, Watcharin'
'Chanthee, Songwuit'
'Chainok, Kittipong'
'Harding, David J.'
'Pakawatchai, Chaveng'

_publ_section_title
;
 <i>trans</i>-Bis(nitrato-\k<i>O</i>)bis(1,10-phenanthroline-\k^2^<i>N</i>,<i>N</i>')manganese(II)
;
_journal_coeditor_code NG5277
_journal_issue 8
_journal_name_full 'Acta Crystallographica Section E'
_journal_page_first m1026
_journal_paper_doi 10.1107/S1600536812029364
_journal_volume 68
_journal_year 2012
_chemical_formula_iupac '[Mn (N O3)2 (C12 H8 N2)2]'
_chemical_formula_moiety 'C24 H16 Mn N6 O6'
_chemical_formula_sum 'C24 H16 Mn N6 O6'
_chemical_formula_weight 539.37
_chemical_name_systematic
;
<i>trans</i>-Bis(nitrato-\k<i>O</i>)bis(1,10-phenanthroline-
\k^2^<i>N</i>,<i>N</i>')manganese(II)
;
_space_group_crystal_system monoclinic
_space_group_IT_number 15
_space_group_name_Hall '-C 2yc'
_space_group_name_H-M_alt 'C 1 2/c 1'
_symmetry_space_group_name_Hall '-C 2yc'
_symmetry_space_group_name_H-M 'C 1 2/c 1'
_atom_sites_solution_hydrogens geom
_atom_sites_solution_primary direct
_atom_sites_solution_secondary difmap
_cell_angle_alpha 90.00
_cell_angle_beta 105.3870(10)
_cell_angle_gamma 90.00
_cell_formula_units_Z 4
_cell_length_a 11.6191(6)
_cell_length_b 15.1164(8)
_cell_length_c 13.4526(7)
_cell_measurement_reflns_used 3448
_cell_measurement_temperature 298(2)
_cell_measurement_theta_max 23.13
_cell_measurement_theta_min 2.46
_cell_volume 2278.1(2)
_computing_cell_refinement 'SAINT (Bruker, 2003)'
_computing_data_collection 'SMART (Bruker, 1998)'
_computing_data_reduction 'SAINT (Bruker, 2003)'
_computing_molecular_graphics 'DIAMOND (Brandenburg, 2006)'
_computing_publication_material 'publCIF (Westrip, 2010)'
_computing_structure_refinement 'SHELXL97 (Sheldrick, 2008)'
_computing_structure_solution 'SHELXS97 (Sheldrick, 2008)'
_diffrn_ambient_temperature 298(2)
_diffrn_detector_area_resol_mean 8
_diffrn_measured_fraction_theta_full 0.993
_diffrn_measured_fraction_theta_max 0.993
_diffrn_measurement_device_type 'Bruker SMART CCD area-detector'
_diffrn_measurement_method '\w and \f scans'
_diffrn_radiation_monochromator graphite
_diffrn_radiation_source 'fine-focus sealed tube'
_diffrn_radiation_type MoK\a
_diffrn_radiation_wavelength 0.71073
_diffrn_reflns_av_R_equivalents 0.0278
_diffrn_reflns_limit_h_max 15
_diffrn_reflns_limit_h_min -15
_diffrn_reflns_limit_k_max 20
_diffrn_reflns_limit_k_min -20
_diffrn_reflns_limit_l_max 17
_diffrn_reflns_limit_l_min -17
_diffrn_reflns_number 13250
_diffrn_reflns_theta_full 25.00
_diffrn_reflns_theta_max 28.05
_diffrn_reflns_theta_min 2.26
_exptl_absorpt_coefficient_mu 0.635
_exptl_absorpt_correction_T_max 0.819
_exptl_absorpt_correction_T_min 1.000
_exptl_absorpt_correction_type multi-scan
_exptl_absorpt_process_details '(SADABS; Sheldrick, 1996)'
_exptl_crystal_colour yellow
_exptl_crystal_density_diffrn 1.573
_exptl_crystal_density_method 'not measured'
_exptl_crystal_description block
_exptl_crystal_F_000 1100
_exptl_crystal_size_max 0.327
_exptl_crystal_size_mid 0.149
_exptl_crystal_size_min 0.068
_refine_diff_density_max 0.321
_refine_diff_density_min -0.187
_refine_ls_extinction_method none
_refine_ls_goodness_of_fit_ref 1.151
_refine_ls_hydrogen_treatment constr
_refine_ls_matrix_type full
_refine_ls_number_parameters 204
_refine_ls_number_reflns 2748
_refine_ls_number_restraints 60
_refine_ls_restrained_S_all 1.148
_refine_ls_R_factor_all 0.0540
_refine_ls_R_factor_gt 0.0445
_refine_ls_shift/su_max 0.000
_refine_ls_shift/su_mean 0.000
_refine_ls_structure_factor_coef Fsqd
_refine_ls_weighting_details 'calc w=1/[\s^2^(Fo^2^)+(0.0483P)^2^+0.5759P] where P=(Fo^2^+2Fc^2^)/3'
_refine_ls_weighting_scheme calc
_refine_ls_wR_factor_gt 0.0967
_refine_ls_wR_factor_ref 0.1011
_reflns_number_gt 2367
_reflns_number_total 2748
_reflns_threshold_expression I>2sigma(I)
_cod_data_source_file ng5277.cif
_cod_data_source_block I
_cod_database_code 2235928
_cod_database_fobs_code 2235928

loop_
_space_group_symop_id
_space_group_symop_operation_xyz
1 'x, y, z'
2 '-x, y, -z+1/2'
3 'x+1/2, y+1/2, z'
4 '-x+1/2, y+1/2, -z+1/2'
5 '-x, -y, -z'
6 'x, -y, z-1/2'
7 '-x+1/2, -y+1/2, -z'
8 'x+1/2, -y+1/2, z-1/2'

loop_
_atom_site_type_symbol
_atom_site_label
_atom_site_fract_x
_atom_site_fract_y
_atom_site_fract_z
_atom_site_U_iso_or_equiv
_atom_site_adp_type
_atom_site_calc_flag
_atom_site_refinement_flags
_atom_site_occupancy
_atom_site_symmetry_multiplicity
_atom_site_disorder_assembly
_atom_site_disorder_group
Mn Mn1 0.5000 0.53331(2) 0.2500 0.04311(14) Uani d S 1 2 . .
O O2B 0.6274(5) 0.4964(4) 0.4166(6) 0.0606(12) Uani d PDU 0.50 1 A 2
N N3B 0.7282(5) 0.5186(4) 0.4076(6) 0.039(2) Uani d PDU 0.50 1 A 2
N N1 0.58698(13) 0.41378(9) 0.19902(11) 0.0433(3) Uani d . 1 1 A .
C C1 0.67011(17) 0.41303(13) 0.14807(15) 0.0509(4) Uani d . 1 1 . .
H H1 0.6993 0.4670 0.1322 0.061 Uiso calc R 1 1 A .
N N2 0.46192(14) 0.65384(10) 0.33693(12) 0.0470(4) Uani d . 1 1 A .
C C2 0.71604(18) 0.33619(14) 0.11701(17) 0.0575(5) Uani d . 1 1 A .
H H2 0.7726 0.3390 0.0795 0.069 Uiso calc R 1 1 . .
C C3 0.67701(19) 0.25688(14) 0.14224(18) 0.0608(5) Uani d . 1 1 . .
H H3 0.7077 0.2047 0.1231 0.073 Uiso calc R 1 1 A .
C C4 0.59018(18) 0.25400(12) 0.19736(16) 0.0533(5) Uani d . 1 1 A .
C C5 0.54589(15) 0.33464(11) 0.22300(14) 0.0423(4) Uani d . 1 1 . .
C C6 0.5430(2) 0.17310(14) 0.2252(2) 0.0742(7) Uani d . 1 1 . .
H H6 0.5724 0.1195 0.2085 0.089 Uiso calc R 1 1 A .
C C7 0.42093(19) 0.65392(15) 0.41958(16) 0.0584(5) Uani d . 1 1 . .
H H7 0.4096 0.5998 0.4485 0.070 Uiso calc R 1 1 A .
C C8 0.3938(2) 0.73067(18) 0.46553(18) 0.0684(6) Uani d . 1 1 A .
H H8 0.3632 0.7275 0.5227 0.082 Uiso calc R 1 1 . .
C C9 0.4125(2) 0.81020(16) 0.42592(17) 0.0702(7) Uani d . 1 1 . .
H H9 0.3957 0.8622 0.4564 0.084 Uiso calc R 1 1 A .
C C10 0.45699(18) 0.81377(13) 0.33906(16) 0.0571(5) Uani d . 1 1 A .
C C11 0.47871(16) 0.73301(11) 0.29567(14) 0.0438(4) Uani d . 1 1 . .
C C12 0.4796(2) 0.89451(13) 0.29208(19) 0.0760(7) Uani d . 1 1 . .
H H12 0.4658 0.9482 0.3207 0.091 Uiso calc R 1 1 A .
O O1A 0.6994(7) 0.5637(6) 0.3267(6) 0.087(3) Uani d PDU 0.50 1 A 1
N N3A 0.7310(8) 0.5230(6) 0.4089(7) 0.077(4) Uani d PDU 0.50 1 A 1
O O2A 0.6590(8) 0.4707(6) 0.4282(7) 0.136(4) Uani d PDU 0.50 1 A 1
O O3A 0.8353(6) 0.5253(5) 0.4576(7) 0.0747(19) Uani d PDU 0.50 1 A 1
O O1B 0.7286(8) 0.5562(6) 0.3270(6) 0.096(3) Uani d PDU 0.50 1 A 2
O O3B 0.8112(7) 0.5128(8) 0.4831(6) 0.105(4) Uani d PDU 0.50 1 A 2

loop_
_atom_site_aniso_label
_atom_site_aniso_U_11
_atom_site_aniso_U_22
_atom_site_aniso_U_33
_atom_site_aniso_U_12
_atom_site_aniso_U_13
_atom_site_aniso_U_23
Mn1 0.0543(2) 0.02415(19) 0.0546(3) 0.000 0.02096(18) 0.000
O2B 0.0571(19) 0.063(2) 0.065(3) 0.0025(19) 0.0224(17) 0.0032(19)
N3B 0.038(4) 0.020(3) 0.060(6) 0.008(2) 0.017(3) -0.003(3)
N1 0.0468(8) 0.0325(7) 0.0534(8) 0.0005(6) 0.0183(6) 0.0011(6)
C1 0.0518(10) 0.0441(10) 0.0614(11) 0.0033(8) 0.0229(9) 0.0061(8)
N2 0.0570(9) 0.0363(8) 0.0506(9) 0.0010(6) 0.0194(7) -0.0003(6)
C2 0.0534(11) 0.0563(12) 0.0691(13) 0.0114(9) 0.0276(10) 0.0016(10)
C3 0.0657(12) 0.0451(11) 0.0764(14) 0.0169(9) 0.0273(11) -0.0039(10)
C4 0.0608(11) 0.0340(9) 0.0666(12) 0.0068(8) 0.0193(10) 0.0004(8)
C5 0.0471(9) 0.0308(8) 0.0489(10) 0.0011(7) 0.0128(8) 0.0004(7)
C6 0.0909(18) 0.0293(10) 0.112(2) 0.0061(10) 0.0432(15) -0.0026(11)
C7 0.0636(12) 0.0593(13) 0.0563(12) -0.0013(9) 0.0229(10) 0.0002(9)
C8 0.0662(13) 0.0844(18) 0.0570(12) 0.0140(12) 0.0206(10) -0.0108(12)
C9 0.0742(14) 0.0644(15) 0.0671(14) 0.0244(11) 0.0100(11) -0.0214(11)
C10 0.0616(12) 0.0383(10) 0.0639(12) 0.0112(8) 0.0032(10) -0.0098(9)
C11 0.0459(9) 0.0308(8) 0.0515(10) 0.0020(7) 0.0075(7) -0.0021(7)
C12 0.0973(18) 0.0293(10) 0.0893(17) 0.0069(10) 0.0033(14) -0.0102(9)
O1A 0.091(4) 0.043(3) 0.097(6) -0.012(2) -0.027(3) 0.015(3)
N3A 0.099(9) 0.068(6) 0.069(8) -0.030(5) 0.031(7) -0.036(5)
O2A 0.191(8) 0.154(8) 0.083(5) -0.117(6) 0.070(6) -0.023(5)
O3A 0.062(3) 0.065(3) 0.088(4) 0.013(2) 0.003(3) -0.016(3)
O1B 0.154(7) 0.075(5) 0.085(5) -0.060(4) 0.076(5) -0.021(3)
O3B 0.062(3) 0.162(8) 0.085(5) 0.027(4) 0.004(3) -0.050(5)

loop_
_atom_type_symbol
_atom_type_description
_atom_type_scat_dispersion_real
_atom_type_scat_dispersion_imag
_atom_type_scat_source
C C 0.0033 0.0016 'International Tables Vol C Tables 4.2.6.8 and 6.1.1.4'
H H 0.0000 0.0000 'International Tables Vol C Tables 4.2.6.8 and 6.1.1.4'
N N 0.0061 0.0033 'International Tables Vol C Tables 4.2.6.8 and 6.1.1.4'
O O 0.0106 0.0060 'International Tables Vol C Tables 4.2.6.8 and 6.1.1.4'
Mn Mn 0.3368 0.7283 'International Tables Vol C Tables 4.2.6.8 and 6.1.1.4'

loop_
_geom_angle_atom_site_label_1
_geom_angle_atom_site_label_2
_geom_angle_atom_site_label_3
_geom_angle_site_symmetry_1
_geom_angle_site_symmetry_3
_geom_angle
N1 Mn1 N1 . 2_655 74.08(7)
N1 Mn1 N2 . . 163.74(5)
N1 Mn1 N2 2_655 . 108.71(5)
N1 Mn1 N2 . 2_655 108.71(5)
N1 Mn1 N2 2_655 2_655 163.74(5)
N2 Mn1 N2 . 2_655 73.31(8)
N1 Mn1 O1A . . 79.6(3)
N1 Mn1 O1A 2_655 . 119.80(18)
N2 Mn1 O1A . . 85.4(3)
N2 Mn1 O1A 2_655 . 76.24(18)
N1 Mn1 O1A . 2_655 119.80(18)
N1 Mn1 O1A 2_655 2_655 79.6(3)
N2 Mn1 O1A . 2_655 76.24(18)
N2 Mn1 O1A 2_655 2_655 85.4(3)
O1A Mn1 O1A . 2_655 157.2(4)
N1 Mn1 O2B . 2_655 75.28(17)
N1 Mn1 O2B 2_655 2_655 83.30(16)
N2 Mn1 O2B . 2_655 120.73(17)
N2 Mn1 O2B 2_655 2_655 82.05(17)
O1A Mn1 O2B . 2_655 139.2(3)
O1A Mn1 O2B 2_655 2_655 48.3(3)
N1 Mn1 O2B . . 83.30(16)
N1 Mn1 O2B 2_655 . 75.28(17)
N2 Mn1 O2B . . 82.04(17)
N2 Mn1 O2B 2_655 . 120.73(17)
O1A Mn1 O2B . . 48.3(3)
O1A Mn1 O2B 2_655 . 139.2(3)
O2B Mn1 O2B 2_655 . 153.1(3)
N3B O2B Mn1 . . 102.0(5)
O3B N3B O1B . . 126.1(7)
O3B N3B O2B . . 117.3(7)
O1B N3B O2B . . 115.6(6)
C1 N1 C5 . . 117.77(15)
C1 N1 Mn1 . . 127.53(12)
C5 N1 Mn1 . . 114.70(11)
N1 C1 C2 . . 123.67(18)
N1 C1 H1 . . 118.2
C2 C1 H1 . . 118.2
C7 N2 C11 . . 117.87(17)
C7 N2 Mn1 . . 126.68(14)
C11 N2 Mn1 . . 115.38(12)
C3 C2 C1 . . 118.91(19)
C3 C2 H2 . . 120.5
C1 C2 H2 . . 120.5
C2 C3 C4 . . 119.66(18)
C2 C3 H3 . . 120.2
C4 C3 H3 . . 120.2
C5 C4 C3 . . 117.76(17)
C5 C4 C6 . . 119.20(19)
C3 C4 C6 . . 123.00(18)
N1 C5 C4 . . 122.18(16)
N1 C5 C5 . 2_655 118.26(9)
C4 C5 C5 . 2_655 119.56(11)
C6 C6 C4 2_655 . 121.23(12)
C6 C6 H6 2_655 . 119.4
C4 C6 H6 . . 119.4
N2 C7 C8 . . 123.4(2)
N2 C7 H7 . . 118.3
C8 C7 H7 . . 118.3
C9 C8 C7 . . 119.1(2)
C9 C8 H8 . . 120.4
C7 C8 H8 . . 120.4
C8 C9 C10 . . 119.7(2)
C8 C9 H9 . . 120.1
C10 C9 H9 . . 120.1
C9 C10 C11 . . 117.4(2)
C9 C10 C12 . . 123.7(2)
C11 C10 C12 . . 118.9(2)
N2 C11 C10 . . 122.41(18)
N2 C11 C11 . 2_655 117.94(10)
C10 C11 C11 . 2_655 119.64(12)
C12 C12 C10 2_655 . 121.45(13)
C12 C12 H12 2_655 . 119.3
C10 C12 H12 . . 119.3
N3A O1A Mn1 . . 108.9(7)
O3A N3A O2A . . 122.9(9)
O3A N3A O1A . . 119.0(9)
O2A N3A O1A . . 117.0(9)

loop_
_geom_bond_atom_site_label_1
_geom_bond_atom_site_label_2
_geom_bond_site_symmetry_2
_geom_bond_distance
Mn1 N1 . 2.2636(14)
Mn1 N1 2_655 2.2636(14)
Mn1 N2 . 2.2711(15)
Mn1 N2 2_655 2.2712(15)
Mn1 O1A . 2.318(8)
Mn1 O1A 2_655 2.318(8)
Mn1 O2B 2_655 2.401(7)
Mn1 O2B . 2.401(7)
O2B N3B . 1.255(6)
N3B O3B . 1.204(7)
N3B O1B . 1.225(6)
N1 C1 . 1.324(2)
N1 C5 . 1.358(2)
C1 C2 . 1.388(3)
C1 H1 . 0.9300
N2 C7 . 1.321(2)
N2 C11 . 1.355(2)
C2 C3 . 1.357(3)
C2 H2 . 0.9300
C3 C4 . 1.402(3)
C3 H3 . 0.9300
C4 C5 . 1.401(2)
C4 C6 . 1.430(3)
C5 C5 2_655 1.441(3)
C6 C6 2_655 1.340(5)
C6 H6 . 0.9300
C7 C8 . 1.389(3)
C7 H7 . 0.9300
C8 C9 . 1.356(4)
C8 H8 . 0.9300
C9 C10 . 1.399(3)
C9 H9 . 0.9300
C10 C11 . 1.405(2)
C10 C12 . 1.431(3)
C11 C11 2_655 1.441(4)
C12 C12 2_655 1.338(5)
C12 H12 . 0.9300
O1A N3A . 1.233(7)
N3A O3A . 1.216(7)
N3A O2A . 1.227(7)

loop_
_geom_hbond_atom_site_label_D
_geom_hbond_atom_site_label_H
_geom_hbond_atom_site_label_A
_geom_hbond_site_symmetry_A
_geom_hbond_distance_DH
_geom_hbond_distance_HA
_geom_hbond_distance_DA
_geom_hbond_angle_DHA
C3 H3 O1A 4_645 0.93 2.40 3.232(9) 148.3
C3 H3 O1B 4_645 0.93 2.40 3.214(10) 145.8
C7 H7 O2A 5_666 0.93 2.29 3.101(8) 146.0

loop_
_geom_torsion_atom_site_label_1
_geom_torsion_atom_site_label_2
_geom_torsion_atom_site_label_3
_geom_torsion_atom_site_label_4
_geom_torsion_site_symmetry_1
_geom_torsion_site_symmetry_4
_geom_torsion
N1 Mn1 O2B N3B . . 72.3(5)
N1 Mn1 O2B N3B 2_655 . 147.6(5)
N2 Mn1 O2B N3B . . -100.6(5)
N2 Mn1 O2B N3B 2_655 . -35.5(5)
O1A Mn1 O2B N3B . . -9.7(5)
O1A Mn1 O2B N3B 2_655 . -158.6(5)
O2B Mn1 O2B N3B 2_655 . 109.4(5)
Mn1 O2B N3B O3B . . 175.4(8)
Mn1 O2B N3B O1B . . 5.9(9)
N1 Mn1 N1 C1 2_655 . 178.83(19)
N2 Mn1 N1 C1 . . -78.8(3)
N2 Mn1 N1 C1 2_655 . 15.61(17)
O1A Mn1 N1 C1 . . -55.9(2)
O1A Mn1 N1 C1 2_655 . 111.2(3)
O2B Mn1 N1 C1 2_655 . 91.7(2)
O2B Mn1 N1 C1 . . -104.6(2)
N1 Mn1 N1 C5 2_655 . 0.05(9)
N2 Mn1 N1 C5 . . 102.4(2)
N2 Mn1 N1 C5 2_655 . -163.17(12)
O1A Mn1 N1 C5 . . 125.4(2)
O1A Mn1 N1 C5 2_655 . -67.6(3)
O2B Mn1 N1 C5 2_655 . -87.1(2)
O2B Mn1 N1 C5 . . 76.6(2)
C5 N1 C1 C2 . . 0.8(3)
Mn1 N1 C1 C2 . . -177.93(15)
N1 Mn1 N2 C7 . . -82.9(3)
N1 Mn1 N2 C7 2_655 . 14.44(18)
N2 Mn1 N2 C7 2_655 . 177.5(2)
O1A Mn1 N2 C7 . . -105.5(2)
O1A Mn1 N2 C7 2_655 . 88.2(3)
O2B Mn1 N2 C7 2_655 . 107.8(2)
O2B Mn1 N2 C7 . . -57.0(2)
N1 Mn1 N2 C11 . . 100.2(2)
N1 Mn1 N2 C11 2_655 . -162.48(12)
N2 Mn1 N2 C11 2_655 . 0.58(9)
O1A Mn1 N2 C11 . . 77.6(2)
O1A Mn1 N2 C11 2_655 . -88.7(3)
O2B Mn1 N2 C11 2_655 . -69.2(2)
O2B Mn1 N2 C11 . . 126.1(2)
N1 C1 C2 C3 . . -2.0(3)
C1 C2 C3 C4 . . 1.0(3)
C2 C3 C4 C5 . . 0.9(3)
C2 C3 C4 C6 . . 178.8(2)
C1 N1 C5 C4 . . 1.2(3)
Mn1 N1 C5 C4 . . -179.84(14)
C1 N1 C5 C5 . 2_655 -179.05(19)
Mn1 N1 C5 C5 . 2_655 -0.1(3)
C3 C4 C5 N1 . . -2.1(3)
C6 C4 C5 N1 . . 179.9(2)
C3 C4 C5 C5 . 2_655 178.2(2)
C6 C4 C5 C5 . 2_655 0.2(3)
C5 C4 C6 C6 . 2_655 0.3(5)
C3 C4 C6 C6 . 2_655 -177.7(3)
C11 N2 C7 C8 . . 0.4(3)
Mn1 N2 C7 C8 . . -176.49(16)
N2 C7 C8 C9 . . -1.6(4)
C7 C8 C9 C10 . . 0.8(3)
C8 C9 C10 C11 . . 1.0(3)
C8 C9 C10 C12 . . -179.9(2)
C7 N2 C11 C10 . . 1.6(3)
Mn1 N2 C11 C10 . . 178.82(14)
C7 N2 C11 C11 . 2_655 -178.8(2)
Mn1 N2 C11 C11 . 2_655 -1.6(3)
C9 C10 C11 N2 . . -2.3(3)
C12 C10 C11 N2 . . 178.55(19)
C9 C10 C11 C11 . 2_655 178.2(2)
C12 C10 C11 C11 . 2_655 -1.0(3)
C9 C10 C12 C12 . 2_655 -178.8(3)
C11 C10 C12 C12 . 2_655 0.3(4)
N1 Mn1 O1A N3A . . -82.7(8)
N1 Mn1 O1A N3A 2_655 . -17.9(9)
N2 Mn1 O1A N3A . . 91.0(8)
N2 Mn1 O1A N3A 2_655 . 164.9(8)
O1A Mn1 O1A N3A 2_655 . 127.4(8)
O2B Mn1 O1A N3A 2_655 . -135.2(7)
O2B Mn1 O1A N3A . . 7.6(7)
Mn1 O1A N3A O3A . . 175.0(8)
Mn1 O1A N3A O2A . . 6.7(13)
